data_8107356
loop_
_publ_author_name
'Shi, Xiao-Ming'
'Fu, Yu-Jia'
'Zhang, Zhi-Chao'

_publ_section_title
;
 Crystal structure of poly[(N,N-dimethylacetamide-\kO)
 (\m4-2-nitroisophthalato-\k 4
 O:O&#x2032;:O&#x2033;:O&#x2032;&#x2033;)manganese(II)], C11H10N2O7Mn
;
_journal_issue 1
_journal_name_full 'Zeitschrift f\"ur Kristallographie - New Crystal Structures'
_journal_page_first 71
_journal_page_last 73
_journal_paper_doi 10.1515/ncrs-2022-0478
_journal_volume 238
_journal_year 2023
_chemical_formula_moiety 'C11 H10 Mn N2 O7'
_chemical_formula_sum 'C11 H10 Mn N2 O7'
_chemical_formula_weight 337.15
_space_group_crystal_system monoclinic
_space_group_IT_number 14
_space_group_name_Hall '-P 2ybc'
_space_group_name_H-M_alt 'P 1 21/c 1'
_atom_sites_solution_hydrogens geom
_atom_sites_solution_primary dual
_cell_angle_alpha 90
_cell_angle_beta 91.921(5)
_cell_angle_gamma 90
_cell_formula_units_Z 4
_cell_length_a 8.1501(5)
_cell_length_b 10.8198(7)
_cell_length_c 15.2391(9)
_cell_measurement_reflns_used 2595
_cell_measurement_temperature 292.99(10)
_cell_measurement_theta_max 28.5320
_cell_measurement_theta_min 3.0980
_cell_volume 1343.07(14)
_computing_cell_refinement 'CrysAlisPro 1.171.38.43f (Rigaku OD, 2015)'
_computing_data_collection 'CrysAlisPro 1.171.38.43f (Rigaku OD, 2015)'
_computing_data_reduction 'CrysAlisPro 1.171.38.43f (Rigaku OD, 2015)'
_computing_molecular_graphics 'Olex2 1.5 (Dolomanov et al., 2009)'
_computing_publication_material 'Olex2 1.5 (Dolomanov et al., 2009)'
_computing_structure_refinement 'SHELXL 2019/2 (Sheldrick, 2015)'
_computing_structure_solution 'SHELXT 2018/2 (Sheldrick, 2018)'
_diffrn_ambient_environment air
_diffrn_ambient_temperature 292.99(10)
_diffrn_detector 'CCD plate'
_diffrn_detector_area_resol_mean 5.2684
_diffrn_detector_type AtlasS2
_diffrn_measured_fraction_theta_full 1.000
_diffrn_measured_fraction_theta_max 0.990
_diffrn_measurement_details
;
List of Runs (angles in degrees, time in seconds):

  # Type    Start    End  Width  t~exp~   \w     \q     \k     \f   Frames
--------------------------------------------------------------------------
  1  \w    -19.00  29.00   1.00    4.00    --  -11.35 -99.00 120.00   48
  2  \w    -61.00   7.00   1.00    4.00    --   11.90 -37.00 -30.00   68
  3  \w    -12.00  66.00   1.00    4.00    --   11.90  37.00 -60.00   78
;
_diffrn_measurement_device 'four-circle diffractometer'
_diffrn_measurement_device_type 'SuperNova, Dual, Cu at zero, AtlasS2'
_diffrn_measurement_method '\w scans'
_diffrn_orient_matrix_type 'CrysAlisPro convention (1999,Acta A55,543-557)'
_diffrn_orient_matrix_UB_11 0.0527133000
_diffrn_orient_matrix_UB_12 -0.0260346000
_diffrn_orient_matrix_UB_13 0.0329870000
_diffrn_orient_matrix_UB_21 0.0669838000
_diffrn_orient_matrix_UB_22 0.0335784000
_diffrn_orient_matrix_UB_23 -0.0166930000
_diffrn_orient_matrix_UB_31 -0.0172951000
_diffrn_orient_matrix_UB_32 0.0500029000
_diffrn_orient_matrix_UB_33 0.0283372000
_diffrn_radiation_monochromator mirror
_diffrn_radiation_probe x-ray
_diffrn_radiation_type 'Mo K\a'
_diffrn_radiation_wavelength 0.71073
_diffrn_reflns_av_R_equivalents 0.0291
_diffrn_reflns_av_unetI/netI 0.0468
_diffrn_reflns_Laue_measured_fraction_full 1.000
_diffrn_reflns_Laue_measured_fraction_max 0.990
_diffrn_reflns_limit_h_max 10
_diffrn_reflns_limit_h_min -8
_diffrn_reflns_limit_k_max 8
_diffrn_reflns_limit_k_min -13
_diffrn_reflns_limit_l_max 19
_diffrn_reflns_limit_l_min -17
_diffrn_reflns_number 6605
_diffrn_reflns_point_group_measured_fraction_full 1.000
_diffrn_reflns_point_group_measured_fraction_max 0.990
_diffrn_reflns_theta_full 25.242
_diffrn_reflns_theta_max 26.999
_diffrn_reflns_theta_min 2.309
_diffrn_source 'micro-focus sealed X-ray tube'
_diffrn_source_type 'SuperNova (Mo) X-ray Source'
_exptl_absorpt_coefficient_mu 1.018
_exptl_absorpt_correction_T_max 1.00000
_exptl_absorpt_correction_T_min 0.80558
_exptl_absorpt_correction_type multi-scan
_exptl_absorpt_process_details
;
CrysAlisPro 1.171.38.43f (Rigaku Oxford Diffraction, 2015)
Empirical absorption correction using spherical harmonics,
 implemented in SCALE3 ABSPACK scaling algorithm.
;
_exptl_crystal_colour colourless
_exptl_crystal_colour_primary colourless
_exptl_crystal_density_diffrn 1.667
_exptl_crystal_density_method 'not measured'
_exptl_crystal_description block
_exptl_crystal_F_000 684
_exptl_crystal_size_max 0.26
_exptl_crystal_size_mid 0.16
_exptl_crystal_size_min 0.12
_refine_diff_density_max 0.300
_refine_diff_density_min -0.324
_refine_diff_density_rms 0.067
_refine_ls_extinction_coef .
_refine_ls_extinction_method none
_refine_ls_goodness_of_fit_ref 1.053
_refine_ls_hydrogen_treatment constr
_refine_ls_matrix_type full
_refine_ls_number_parameters 192
_refine_ls_number_reflns 2904
_refine_ls_number_restraints 0
_refine_ls_restrained_S_all 1.053
_refine_ls_R_factor_all 0.0492
_refine_ls_R_factor_gt 0.0363
_refine_ls_shift/su_max 0.001
_refine_ls_shift/su_mean 0.000
_refine_ls_structure_factor_coef Fsqd
_refine_ls_weighting_details 'w=1/[\s^2^(Fo^2^)+(0.0254P)^2^+0.4763P] where P=(Fo^2^+2Fc^2^)/3'
_refine_ls_weighting_scheme calc
_refine_ls_wR_factor_gt 0.0703
_refine_ls_wR_factor_ref 0.0783
_reflns_Friedel_coverage 0.000
_reflns_Friedel_fraction_full .
_reflns_Friedel_fraction_max .
_reflns_number_gt 2380
_reflns_number_total 2904
_reflns_threshold_expression 'I > 2\s(I)'
_cod_data_source_file suppl_j_ncrs-2022-0478_suppl.cif
_cod_data_source_block 1
_cod_original_sg_symbol_H-M 'P 21/c'
_cod_database_code 8107356
_shelx_space_group_comment
;
The symmetry employed for this shelxl refinement is uniquely defined
by the following loop, which should always be used as a source of
symmetry information in preference to the above space-group names.
They are only intended as comments.
;
_shelx_estimated_absorpt_t_max 0.888
_shelx_estimated_absorpt_t_min 0.778
_olex2_refinement_description
;
1. Fixed Uiso
 At 1.2 times of:
  All C(H) groups
 At 1.5 times of:
  All C(H,H,H) groups
2.a Aromatic/amide H refined with riding coordinates:
 C5(H5), C7(H7), C6(H6), C9(H9)
2.b Idealised Me refined as rotating group:
 C10(H10A,H10B,H10C), C11(H11A,H11B,H11C)
;
_olex2_submission_special_instructions 'No special instructions were received'
_oxdiff_exptl_absorpt_empirical_details
;
Empirical correction (ABSPACK) includes:
- Absorption correction using spherical harmonics
- Frame scaling
;
_oxdiff_exptl_absorpt_empirical_full_max 1.373
_oxdiff_exptl_absorpt_empirical_full_min 0.695

loop_
_space_group_symop_operation_xyz
'x, y, z'
'-x, y+1/2, -z+1/2'
'-x, -y, -z'
'x, -y-1/2, z-1/2'

loop_
_atom_site_label
_atom_site_type_symbol
_atom_site_fract_x
_atom_site_fract_y
_atom_site_fract_z
_atom_site_U_iso_or_equiv
_atom_site_adp_type
_atom_site_occupancy
_atom_site_site_symmetry_order
_atom_site_calc_flag
_atom_site_refinement_flags_posn
_atom_site_refinement_flags_adp
_atom_site_refinement_flags_occupancy
_atom_site_disorder_assembly
_atom_site_disorder_group
C1 C 0.3236(3) 0.3831(2) 0.37796(14) 0.0251(5) Uani 1 1 d . . . . .
C2 C 0.2307(3) 0.3095(2) 0.30861(14) 0.0220(5) Uani 1 1 d . . . . .
C3 C 0.3074(2) 0.2324(2) 0.24949(13) 0.0203(5) Uani 1 1 d . . . . .
C4 C 0.2222(3) 0.1578(2) 0.18994(14) 0.0220(5) Uani 1 1 d . . . . .
C5 C 0.0521(3) 0.1595(2) 0.19060(15) 0.0281(5) Uani 1 1 d . . . . .
H5 H -0.008588 0.108562 0.152599 0.034 Uiso 1 1 calc R U . . .
C6 C -0.0276(3) 0.2367(2) 0.24748(16) 0.0328(6) Uani 1 1 d . . . . .
H6 H -0.141707 0.238158 0.246821 0.039 Uiso 1 1 calc R U . . .
C7 C 0.0602(3) 0.3115(2) 0.30517(15) 0.0284(5) Uani 1 1 d . . . . .
H7 H 0.004561 0.363985 0.342281 0.034 Uiso 1 1 calc R U . . .
C8 C 0.3054(3) 0.0820(2) 0.12120(14) 0.0269(5) Uani 1 1 d . . . . .
C9 C 0.2576(4) 0.8637(3) 0.52649(19) 0.0478(7) Uani 1 1 d . . . . .
H9 H 0.278197 0.851215 0.586227 0.057 Uiso 1 1 calc R U . . .
C10 C 0.2145(6) 1.0047(4) 0.4084(2) 0.0998(16) Uani 1 1 d . . . . .
H10A H 0.310758 1.043205 0.386214 0.150 Uiso 1 1 calc R U . . .
H10B H 0.122573 1.059580 0.400994 0.150 Uiso 1 1 calc R U . . .
H10C H 0.192410 0.929410 0.376799 0.150 Uiso 1 1 calc R U . . .
C11 C 0.2540(7) 1.0821(4) 0.5603(3) 0.1211(19) Uani 1 1 d . . . . .
H11A H 0.152396 1.127045 0.559076 0.182 Uiso 1 1 calc R U . . .
H11B H 0.341069 1.135856 0.543144 0.182 Uiso 1 1 calc R U . . .
H11C H 0.277283 1.051992 0.618647 0.182 Uiso 1 1 calc R U . . .
Mn1 Mn 0.36752(4) 0.60428(3) 0.49490(2) 0.02025(11) Uani 1 1 d . . . . .
N1 N 0.4886(2) 0.2304(2) 0.25066(12) 0.0285(5) Uani 1 1 d . . . . .
N2 N 0.2409(3) 0.9776(2) 0.49928(16) 0.0496(6) Uani 1 1 d . . . . .
O1 O 0.2601(2) 0.48145(16) 0.40237(11) 0.0344(4) Uani 1 1 d . . . . .
O2 O 0.45522(19) 0.33664(16) 0.40743(10) 0.0333(4) Uani 1 1 d . . . . .
O3 O 0.4361(2) 0.12505(16) 0.09273(10) 0.0360(4) Uani 1 1 d . . . . .
O4 O 0.2377(2) -0.01552(16) 0.09569(11) 0.0369(4) Uani 1 1 d . . . . .
O5 O 0.5580(2) 0.32289(19) 0.22635(13) 0.0474(5) Uani 1 1 d . . . . .
O6 O 0.5559(2) 0.13568(18) 0.27620(12) 0.0442(5) Uani 1 1 d . . . . .
O7 O 0.2483(2) 0.77215(16) 0.47936(12) 0.0397(4) Uani 1 1 d . . . . .

loop_
_atom_site_aniso_label
_atom_site_aniso_U_11
_atom_site_aniso_U_22
_atom_site_aniso_U_33
_atom_site_aniso_U_23
_atom_site_aniso_U_13
_atom_site_aniso_U_12
Mn1 0.02244(18) 0.0172(2) 0.02103(19) 0.00006(13) -0.00052(13) 0.00216(13)
O1 0.0350(9) 0.0313(10) 0.0368(10) -0.0146(8) -0.0025(8) -0.0012(8)
O2 0.0334(9) 0.0366(10) 0.0292(9) -0.0071(8) -0.0084(7) 0.0003(8)
O7 0.0495(11) 0.0216(10) 0.0473(11) -0.0034(8) -0.0096(9) 0.0099(8)
O3 0.0336(9) 0.0448(12) 0.0304(9) -0.0006(8) 0.0109(8) 0.0043(8)
O4 0.0423(10) 0.0331(11) 0.0353(10) -0.0149(8) 0.0027(8) 0.0015(8)
O6 0.0316(10) 0.0517(13) 0.0487(11) -0.0038(9) -0.0074(8) 0.0179(9)
O5 0.0299(10) 0.0571(14) 0.0557(12) 0.0010(10) 0.0096(9) -0.0166(9)
N1 0.0208(10) 0.0405(13) 0.0243(10) -0.0066(9) 0.0008(8) 0.0004(9)
C3 0.0167(10) 0.0236(12) 0.0206(11) 0.0022(9) 0.0003(8) -0.0001(9)
C4 0.0230(11) 0.0212(12) 0.0220(11) -0.0004(9) 0.0027(9) 0.0028(9)
C2 0.0220(11) 0.0216(12) 0.0223(11) -0.0017(9) 0.0009(9) -0.0002(9)
C1 0.0266(12) 0.0260(13) 0.0228(12) -0.0030(10) 0.0037(10) -0.0047(10)
C8 0.0309(13) 0.0302(14) 0.0196(12) -0.0003(10) -0.0023(10) 0.0102(11)
N2 0.0638(16) 0.0249(13) 0.0598(16) -0.0067(11) -0.0025(13) 0.0066(11)
C5 0.0223(11) 0.0316(14) 0.0301(13) -0.0074(11) -0.0033(10) -0.0028(10)
C7 0.0232(11) 0.0306(14) 0.0317(13) -0.0098(10) 0.0055(10) 0.0015(10)
C6 0.0165(11) 0.0391(16) 0.0426(15) -0.0065(12) 0.0000(10) 0.0001(10)
C9 0.0620(19) 0.0395(18) 0.0407(16) -0.0002(14) -0.0145(14) 0.0107(14)
C10 0.177(5) 0.053(3) 0.071(3) 0.027(2) 0.031(3) 0.033(3)
C11 0.160(5) 0.051(3) 0.148(4) -0.057(3) -0.043(4) 0.019(3)

loop_
_atom_type_symbol
_atom_type_description
_atom_type_scat_dispersion_real
_atom_type_scat_dispersion_imag
_atom_type_scat_source
C C 0.0033 0.0016 'International Tables Vol C Tables 4.2.6.8 and 6.1.1.4'
H H 0.0000 0.0000 'International Tables Vol C Tables 4.2.6.8 and 6.1.1.4'
N N 0.0061 0.0033 'International Tables Vol C Tables 4.2.6.8 and 6.1.1.4'
O O 0.0106 0.0060 'International Tables Vol C Tables 4.2.6.8 and 6.1.1.4'
Mn Mn 0.3368 0.7283 'International Tables Vol C Tables 4.2.6.8 and 6.1.1.4'

loop_
_geom_angle_atom_site_label_1
_geom_angle_atom_site_label_2
_geom_angle_atom_site_label_3
_geom_angle
_geom_angle_site_symmetry_1
_geom_angle_site_symmetry_3
O1 Mn1 Mn1 81.29(5) . 3_666
O1 Mn1 O2 155.63(7) . 3_666
O1 Mn1 O3 87.18(7) . 2_655
O1 Mn1 O4 89.60(7) . 4_566
O2 Mn1 Mn1 74.42(5) 3_666 3_666
O7 Mn1 Mn1 163.90(6) . 3_666
O7 Mn1 O1 107.10(7) . .
O7 Mn1 O2 96.95(7) . 3_666
O7 Mn1 O3 101.26(7) . 2_655
O7 Mn1 O4 103.67(7) . 4_566
O3 Mn1 Mn1 64.84(5) 2_655 3_666
O3 Mn1 O2 84.29(6) 2_655 3_666
O4 Mn1 Mn1 89.86(5) 4_566 3_666
O4 Mn1 O2 88.46(7) 4_566 3_666
O4 Mn1 O3 154.69(7) 4_566 2_655
C1 O1 Mn1 124.87(15) . .
C1 O2 Mn1 132.80(16) . 3_666
C9 O7 Mn1 128.56(18) . .
C8 O3 Mn1 147.45(17) . 2_645
C8 O4 Mn1 112.49(15) . 4_565
O6 N1 C3 117.1(2) . .
O5 N1 O6 125.5(2) . .
O5 N1 C3 117.4(2) . .
C4 C3 N1 118.64(19) . .
C4 C3 C2 123.20(19) . .
C2 C3 N1 118.17(19) . .
C3 C4 C8 122.99(19) . .
C3 C4 C5 117.9(2) . .
C5 C4 C8 119.0(2) . .
C3 C2 C1 123.03(19) . .
C7 C2 C3 117.1(2) . .
C7 C2 C1 119.77(19) . .
O1 C1 O2 126.5(2) . .
O1 C1 C2 117.2(2) . .
O2 C1 C2 116.2(2) . .
O3 C8 C4 116.5(2) . .
O4 C8 O3 125.3(2) . .
O4 C8 C4 118.2(2) . .
C9 N2 C10 120.9(3) . .
C9 N2 C11 121.5(3) . .
C10 N2 C11 117.6(3) . .
C4 C5 H5 119.9 . .
C6 C5 C4 120.2(2) . .
C6 C5 H5 119.9 . .
C2 C7 H7 119.6 . .
C6 C7 C2 120.8(2) . .
C6 C7 H7 119.6 . .
C5 C6 H6 119.6 . .
C7 C6 C5 120.7(2) . .
C7 C6 H6 119.6 . .
O7 C9 N2 125.0(3) . .
O7 C9 H9 117.5 . .
N2 C9 H9 117.5 . .
N2 C10 H10A 109.5 . .
N2 C10 H10B 109.5 . .
N2 C10 H10C 109.5 . .
H10A C10 H10B 109.5 . .
H10A C10 H10C 109.5 . .
H10B C10 H10C 109.5 . .
N2 C11 H11A 109.5 . .
N2 C11 H11B 109.5 . .
N2 C11 H11C 109.5 . .
H11A C11 H11B 109.5 . .
H11A C11 H11C 109.5 . .
H11B C11 H11C 109.5 . .

loop_
_geom_bond_atom_site_label_1
_geom_bond_atom_site_label_2
_geom_bond_distance
_geom_bond_site_symmetry_2
Mn1 Mn1 3.1235(6) 3_666
Mn1 O1 2.1066(15) .
Mn1 O2 2.1370(16) 3_666
Mn1 O7 2.0697(17) .
Mn1 O3 2.1302(16) 2_655
Mn1 O4 2.1234(16) 4_566
O1 C1 1.245(3) .
O2 C1 1.255(3) .
O7 C9 1.225(3) .
O3 C8 1.254(3) .
O4 C8 1.247(3) .
O6 N1 1.220(3) .
O5 N1 1.214(3) .
N1 C3 1.476(3) .
C3 C4 1.384(3) .
C3 C2 1.391(3) .
C4 C8 1.509(3) .
C4 C5 1.387(3) .
C2 C1 1.507(3) .
C2 C7 1.389(3) .
N2 C9 1.306(3) .
N2 C10 1.425(4) .
N2 C11 1.466(4) .
C5 H5 0.9300 .
C5 C6 1.381(3) .
C7 H7 0.9300 .
C7 C6 1.377(3) .
C6 H6 0.9300 .
C9 H9 0.9300 .
C10 H10A 0.9600 .
C10 H10B 0.9600 .
C10 H10C 0.9600 .
C11 H11A 0.9600 .
C11 H11B 0.9600 .
C11 H11C 0.9600 .

loop_
_geom_torsion_atom_site_label_1
_geom_torsion_atom_site_label_2
_geom_torsion_atom_site_label_3
_geom_torsion_atom_site_label_4
_geom_torsion
_geom_torsion_site_symmetry_1
_geom_torsion_site_symmetry_2
_geom_torsion_site_symmetry_3
_geom_torsion_site_symmetry_4
Mn1 O1 C1 O2 4.7(3) . . . .
Mn1 O1 C1 C2 -177.85(13) . . . .
Mn1 O2 C1 O1 -1.5(4) 3_666 . . .
Mn1 O2 C1 C2 -179.00(14) 3_666 . . .
Mn1 O7 C9 N2 149.3(2) . . . .
Mn1 O3 C8 O4 -0.4(5) 2_645 . . .
Mn1 O3 C8 C4 -178.39(19) 2_645 . . .
Mn1 O4 C8 O3 -0.7(3) 4_565 . . .
Mn1 O4 C8 C4 177.29(14) 4_565 . . .
O6 N1 C3 C4 -68.4(3) . . . .
O6 N1 C3 C2 111.6(2) . . . .
O5 N1 C3 C4 111.8(2) . . . .
O5 N1 C3 C2 -68.3(3) . . . .
N1 C3 C4 C8 -5.0(3) . . . .
N1 C3 C4 C5 179.1(2) . . . .
N1 C3 C2 C1 -4.8(3) . . . .
N1 C3 C2 C7 178.9(2) . . . .
C3 C4 C8 O3 -30.6(3) . . . .
C3 C4 C8 O4 151.2(2) . . . .
C3 C4 C5 C6 2.0(3) . . . .
C3 C2 C1 O1 151.7(2) . . . .
C3 C2 C1 O2 -30.6(3) . . . .
C3 C2 C7 C6 2.2(4) . . . .
C4 C3 C2 C1 175.2(2) . . . .
C4 C3 C2 C7 -1.2(3) . . . .
C4 C5 C6 C7 -1.0(4) . . . .
C2 C3 C4 C8 175.0(2) . . . .
C2 C3 C4 C5 -0.9(3) . . . .
C2 C7 C6 C5 -1.2(4) . . . .
C1 C2 C7 C6 -174.3(2) . . . .
C8 C4 C5 C6 -174.1(2) . . . .
C5 C4 C8 O3 145.2(2) . . . .
C5 C4 C8 O4 -32.9(3) . . . .
C7 C2 C1 O1 -32.1(3) . . . .
C7 C2 C1 O2 145.6(2) . . . .
C10 N2 C9 O7 -2.1(5) . . . .
C11 N2 C9 O7 -179.9(3) . . . .
